data_4063506
loop_
_publ_author_name
'Badger, Robert C.'
'D'Acchioli, Jason S.'
'Gamoke, Benjamin C.'
'Kim, Sang Bok'
'Oudenhoven, Tracey A.'
'Sweigart, Dwight A.'
'Tanke, Robin S.'

_publ_section_title
;
 Chemical, Electrochemical, and Theoretical Investigations of
 [(Cp)Ru(CO)3]+and [(Ind)Ru(CO)3]+
;
_journal_issue 2
_journal_name_full Organometallics
_journal_page_first 418
_journal_page_last 424
_journal_paper_doi 10.1021/om800767g
_journal_volume 28
_journal_year 2009
_chemical_absolute_configuration ad
_chemical_formula_moiety 'C12 H7 O3 Ru, B F4'
_chemical_formula_sum 'C12 H7 B F4 O3 Ru'
_chemical_formula_weight 387.06
_space_group_IT_number 19
_symmetry_cell_setting orthorhombic
_symmetry_space_group_name_Hall 'P 2ac 2ab'
_symmetry_space_group_name_H-M 'P 21 21 21'
_atom_sites_solution_hydrogens geom
_atom_sites_solution_primary direct
_cell_angle_alpha 90
_cell_angle_beta 90
_cell_angle_gamma 90
_cell_formula_units_Z 4
_cell_length_a 8.6715(2)
_cell_length_b 10.7016(2)
_cell_length_c 14.3849(3)
_cell_measurement_reflns_used 187
_cell_measurement_temperature 200
_cell_measurement_theta_max 68
_cell_measurement_theta_min 3
_cell_volume 1334.90(5)
_computing_cell_refinement 'Apex2 (Bruker AXS, 2006)'
_computing_data_collection 'Apex2 (Bruker AXS, 2006)'
_computing_data_reduction 'Apex2 (Bruker AXS, 2006)'
_computing_molecular_graphics 'CAMERON (Watkin et al., 1996)'
_computing_publication_material 'CRYSTALS (Betteridge et al., 2003)'
_computing_structure_refinement 'CRYSTALS (Betteridge et al., 2003)'
_computing_structure_solution 'SHELXS 86 (Sheldrick, 1986)'
_diffrn_ambient_temperature 200
_diffrn_measured_fraction_theta_full 0.991
_diffrn_measured_fraction_theta_max 0.988
_diffrn_measurement_device 'Bruker Kappa Apex2'
_diffrn_measurement_device_type Area
_diffrn_measurement_method '\f & \w scans'
_diffrn_radiation_monochromator graphite
_diffrn_radiation_source Cu
_diffrn_radiation_type 'Cu K\a'
_diffrn_radiation_wavelength 1.54178
_diffrn_reflns_av_R_equivalents 0.027
_diffrn_reflns_limit_h_max 10
_diffrn_reflns_limit_h_min -10
_diffrn_reflns_limit_k_max 12
_diffrn_reflns_limit_k_min -12
_diffrn_reflns_limit_l_max 15
_diffrn_reflns_limit_l_min -17
_diffrn_reflns_number 8297
_diffrn_reflns_theta_full 67.449
_diffrn_reflns_theta_max 68.130
_diffrn_reflns_theta_min 5.151
_diffrn_standards_number 0
_exptl_absorpt_coefficient_mu 10.047
_exptl_absorpt_correction_T_max 0.13
_exptl_absorpt_correction_T_min 0.07
_exptl_absorpt_correction_type multi-scan
_exptl_absorpt_process_details 'DENZO/SCALEPACK (Otwinowski & Minor, 1997)'
_exptl_crystal_colour colorless
_exptl_crystal_density_diffrn 1.926
_exptl_crystal_density_method 'not measured'
_exptl_crystal_description block
_exptl_crystal_F_000 752
_exptl_crystal_size_max 0.30
_exptl_crystal_size_mid 0.26
_exptl_crystal_size_min 0.20
_refine_diff_density_max 0.40
_refine_diff_density_min -0.60
_refine_ls_abs_structure_details 'Flack (1983), 944 Friedel-pairs'
_refine_ls_abs_structure_Flack 0.017(10)
_refine_ls_extinction_coef 106(3)
_refine_ls_extinction_method 'Larson (1970), Equation 22'
_refine_ls_goodness_of_fit_ref 0.9904
_refine_ls_hydrogen_treatment constr
_refine_ls_matrix_type full
_refine_ls_number_parameters 192
_refine_ls_number_reflns 2345
_refine_ls_number_restraints 0
_refine_ls_R_factor_all 0.0203
_refine_ls_R_factor_gt 0.0196
_refine_ls_shift/su_max 0.001185
_refine_ls_structure_factor_coef Fsqd
_refine_ls_weighting_details
;
 Method= Modified Sheldrick 
 w=1/[\s^2^(F^2^) + ( 0.03P)^2^ + 0.25P] 
 ,where P=(max(Fo^2^,0) + 2Fc^2^)/3 
;
_refine_ls_weighting_scheme calc
_refine_ls_wR_factor_all 0.0475
_refine_ls_wR_factor_gt 0.0472
_refine_ls_wR_factor_ref 0.0475
_reflns_limit_h_max 10
_reflns_limit_h_min -10
_reflns_limit_k_max 12
_reflns_limit_k_min 0
_reflns_limit_l_max 17
_reflns_limit_l_min 0
_reflns_number_gt 2284
_reflns_number_total 2345
_reflns_threshold_expression I>2.0\s(I)
_oxford_diffrn_Wilson_B_factor 1.01
_oxford_diffrn_Wilson_scale 25.01
_oxford_refine_ls_r_factor_ref 0.0203
_oxford_refine_ls_scale 0.2218(2)
_oxford_reflns_number_all 2345
_oxford_reflns_threshold_expression_ref I>-10.0\s(I)
_cod_data_source_file om800767g_si_002.cif
_cod_data_source_block 1
_cod_depositor_comments
;
The following automatic conversions were performed:

'_symmetry_cell_setting' value 'Orthorhombic' changed to
'orthorhombic' according to the built-in table from CIF Core
dictionary named 'cif_core.dic' version 2.4.1 from 2010-06-29.

Automatic conversion script
Id: cif_fix_values 1715 2011-07-08 13:25:40Z adriana 
;
_cod_original_sg_symbol_H-M 'P 21 21 21 '
_cod_database_code 4063506

loop_
_symmetry_equiv_pos_as_xyz
x,y,z
x+1/2,-y+1/2,-z
-x,y+1/2,-z+1/2
-x+1/2,-y,z+1/2

loop_
_atom_site_label
_atom_site_type_symbol
_atom_site_fract_x
_atom_site_fract_y
_atom_site_fract_z
_atom_site_U_iso_or_equiv
_atom_site_occupancy
_atom_site_adp_type
_atom_site_refinement_flags_posn
_atom_site_refinement_flags_adp
_atom_site_refinement_flags_occupancy
_atom_site_disorder_assembly
_atom_site_disorder_group
_oxford_atom_site_special_shape
_atom_site_attached_hydrogens
F1 F 0.6426(4) 1.0553(4) 0.4980(3) 0.1013 1.0000 Uani . . . . . . .
F2 F 0.6636(3) 1.0297(3) 0.6523(2) 0.0758 1.0000 Uani . . . . . . .
F3 F 0.8156(3) 0.9234(2) 0.55432(17) 0.0545 1.0000 Uani . . . . . . .
F4 F 0.5623(4) 0.8776(3) 0.5658(2) 0.0856 1.0000 Uani . . . . . . .
B1 B 0.6701(4) 0.9707(3) 0.5681(3) 0.0321 1.0000 Uani . . . . . . .
C1 C 0.0098(4) 1.1219(3) 0.4687(2) 0.0289 1.0000 Uani . . . . . . .
C2 C -0.0819(4) 0.9230(3) 0.3606(2) 0.0256 1.0000 Uani . . . . . . .
C3 C 0.1510(4) 0.9005(3) 0.4974(2) 0.0271 1.0000 Uani . . . . . . .
C4 C 0.2438(3) 1.1586(3) 0.3219(2) 0.0261 1.0000 Uani . . . . . . .
C5 C 0.3492(3) 1.0742(3) 0.3649(2) 0.0239 1.0000 Uani . . . . . . .
C6 C 0.3403(3) 0.9575(3) 0.3164(2) 0.0216 1.0000 Uani . . . . . . .
C7 C 0.4193(3) 0.8419(3) 0.3283(2) 0.0290 1.0000 Uani . . . . . . .
C8 C 0.3862(4) 0.7469(3) 0.2688(2) 0.0344 1.0000 Uani . . . . . . .
C9 C 0.2742(4) 0.7603(3) 0.1974(2) 0.0364 1.0000 Uani . . . . . . .
C10 C 0.1908(4) 0.8667(3) 0.1862(2) 0.0300 1.0000 Uani . . . . . . .
C11 C 0.2218(3) 0.9683(3) 0.2463(2) 0.0222 1.0000 Uani . . . . . . .
C12 C 0.1587(4) 1.0928(3) 0.2528(2) 0.0247 1.0000 Uani . . . . . . .
O1 O -0.0482(3) 1.1941(2) 0.5147(2) 0.0489 1.0000 Uani . . . . . . .
O2 O -0.1902(3) 0.8741(2) 0.34016(18) 0.0403 1.0000 Uani . . . . . . .
O3 O 0.1784(3) 0.8428(2) 0.56060(18) 0.0410 1.0000 Uani . . . . . . .
Ru1 Ru 0.112184(19) 1.006774(16) 0.390415(12) 0.0153 1.0000 Uani . . . . . . .
H101 H 0.1145 0.8740 0.1393 0.0326 1.0000 Uiso R . . . . . .
H91 H 0.2573 0.6921 0.1571 0.0378 1.0000 Uiso R . . . . . .
H81 H 0.4404 0.6714 0.2755 0.0364 1.0000 Uiso R . . . . . .
H71 H 0.4930 0.8335 0.3760 0.0283 1.0000 Uiso R . . . . . .
H51 H 0.4139 1.0913 0.4160 0.0232 1.0000 Uiso R . . . . . .
H41 H 0.2318 1.2439 0.3367 0.0263 1.0000 Uiso R . . . . . .
H121 H 0.0766 1.1244 0.2171 0.0244 1.0000 Uiso R . . . . . .

loop_
_atom_site_aniso_label
_atom_site_aniso_U_11
_atom_site_aniso_U_22
_atom_site_aniso_U_33
_atom_site_aniso_U_23
_atom_site_aniso_U_13
_atom_site_aniso_U_12
F1 0.0656(19) 0.123(3) 0.115(3) 0.062(2) -0.034(2) 0.0085(19)
F2 0.0640(15) 0.098(2) 0.0650(16) -0.0533(16) 0.0196(13) -0.0148(15)
F3 0.0401(12) 0.0695(15) 0.0537(14) 0.0131(12) 0.0172(11) 0.0185(11)
F4 0.0711(19) 0.090(2) 0.096(2) -0.0473(19) 0.0379(18) -0.0442(16)
B1 0.0269(15) 0.039(2) 0.0303(18) -0.0065(15) 0.0036(14) 0.0003(14)
C1 0.0300(16) 0.0235(14) 0.0333(18) 0.0009(14) -0.0006(13) 0.0013(12)
C2 0.0319(17) 0.0254(14) 0.0196(15) -0.0003(11) 0.0085(12) 0.0005(12)
C3 0.0262(15) 0.0259(14) 0.0291(17) -0.0008(13) 0.0032(13) -0.0011(11)
C4 0.0314(15) 0.0172(13) 0.0297(17) 0.0067(12) 0.0042(13) -0.0095(11)
C5 0.0140(12) 0.0300(14) 0.0277(16) 0.0004(11) -0.0006(11) -0.0087(10)
C6 0.0124(11) 0.0300(14) 0.0224(15) 0.0007(11) 0.0057(11) -0.0022(9)
C7 0.0170(13) 0.0378(16) 0.0323(17) 0.0018(13) 0.0036(13) 0.0068(10)
C8 0.0302(15) 0.0324(15) 0.040(2) -0.0043(14) 0.0101(15) 0.0110(14)
C9 0.0369(17) 0.0352(17) 0.037(2) -0.0144(14) 0.0125(15) -0.0030(13)
C10 0.0300(16) 0.0390(17) 0.0210(16) -0.0097(13) 0.0004(12) -0.0033(12)
C11 0.0202(12) 0.0321(17) 0.0143(13) 0.0017(11) 0.0039(10) -0.0036(10)
C12 0.0293(14) 0.0263(14) 0.0186(14) 0.0075(11) -0.0021(12) -0.0030(11)
O1 0.0581(16) 0.0347(13) 0.0540(17) -0.0203(13) 0.0159(14) 0.0040(12)
O2 0.0320(13) 0.0551(15) 0.0337(13) -0.0064(12) 0.0006(11) -0.0250(11)
O3 0.0522(15) 0.0406(13) 0.0304(13) 0.0167(11) -0.0083(12) -0.0007(11)
Ru1 0.01633(12) 0.01434(11) 0.01528(13) -0.00036(9) -0.00018(6) -0.00056(8)

loop_
_atom_type_symbol
_atom_type_scat_dispersion_real
_atom_type_scat_dispersion_imag
_atom_type_scat_Cromer_Mann_a1
_atom_type_scat_Cromer_Mann_b1
_atom_type_scat_Cromer_Mann_a2
_atom_type_scat_Cromer_Mann_b2
_atom_type_scat_Cromer_Mann_a3
_atom_type_scat_Cromer_Mann_b3
_atom_type_scat_Cromer_Mann_a4
_atom_type_scat_Cromer_Mann_b4
_atom_type_scat_Cromer_Mann_c
_atom_type_scat_source
C 0.0181 0.0091 2.3100 20.8439 1.0200 10.2075 1.5886 0.5687 0.8650 51.6512 0.2156 'International Tables Vol C 4.2.6.8 and 6.1.1.4'
H 0.0000 0.0000 0.4930 10.5109 0.3229 26.1257 0.1402 3.1424 0.0408 57.7998 0.0030 'International Tables Vol C 4.2.6.8 and 6.1.1.4'
B 0.0090 0.0039 2.0545 23.2185 1.3326 1.0210 1.0979 60.3498 0.7068 0.1403 -0.1932 'International Tables Vol C 4.2.6.8 and 6.1.1.4'
O 0.0492 0.0322 3.0485 13.2771 2.2868 5.7011 1.5463 0.3239 0.8670 32.9089 0.2508 'International Tables Vol C 4.2.6.8 and 6.1.1.4'
F 0.0727 0.0534 3.5392 10.2825 2.6412 4.2944 1.5170 0.2615 1.0243 26.1476 0.2776 'International Tables Vol C 4.2.6.8 and 6.1.1.4'
Ru 0.0552 3.2960 19.2674 0.8085 12.9182 8.4347 4.8634 24.7997 1.5676 94.2928 5.3787 'International Tables Vol C 4.2.6.8 and 6.1.1.4'

loop_
_geom_angle_atom_site_label_1
_geom_angle_site_symmetry_1
_geom_angle_atom_site_label_2
_geom_angle_site_symmetry_2
_geom_angle_atom_site_label_3
_geom_angle_site_symmetry_3
_geom_angle
_geom_angle_publ_flag
F1 . B1 . F3 . 107.2(3) yes
F1 . B1 . F2 . 109.7(4) yes
F3 . B1 . F2 . 109.6(3) yes
F1 . B1 . F4 . 110.1(4) yes
F3 . B1 . F4 . 110.9(3) yes
F2 . B1 . F4 . 109.2(3) yes
O1 . C1 . Ru1 . 177.6(3) yes
O2 . C2 . Ru1 . 177.2(3) yes
O3 . C3 . Ru1 . 176.9(3) yes
C5 . C4 . C12 . 108.7(3) yes
C5 . C4 . Ru1 . 70.89(15) yes
C12 . C4 . Ru1 . 71.42(16) yes
C5 . C4 . H41 . 125.9 no
C12 . C4 . H41 . 125.4 no
Ru1 . C4 . H41 . 123.6 no
C4 . C5 . C6 . 107.8(2) yes
C4 . C5 . Ru1 . 71.50(16) yes
C6 . C5 . Ru1 . 75.30(16) yes
C4 . C5 . H51 . 126.6 no
C6 . C5 . H51 . 125.6 no
Ru1 . C5 . H51 . 119.2 no
C5 . C6 . C7 . 132.2(3) yes
C5 . C6 . C11 . 108.0(2) yes
C7 . C6 . C11 . 119.7(3) yes
C5 . C6 . Ru1 . 67.78(15) yes
C7 . C6 . Ru1 . 123.7(2) yes
C11 . C6 . Ru1 . 72.19(15) yes
C6 . C7 . C8 . 118.1(3) yes
C6 . C7 . H71 . 119.8 no
C8 . C7 . H71 . 122.1 no
C7 . C8 . C9 . 121.6(3) yes
C7 . C8 . H81 . 118.2 no
C9 . C8 . H81 . 120.2 no
C8 . C9 . C10 . 122.3(3) yes
C8 . C9 . H91 . 118.2 no
C10 . C9 . H91 . 119.5 no
C9 . C10 . C11 . 118.1(3) yes
C9 . C10 . H101 . 121.6 no
C11 . C10 . H101 . 120.3 no
C6 . C11 . C10 . 120.0(3) yes
C6 . C11 . C12 . 107.4(2) yes
C10 . C11 . C12 . 132.6(3) yes
C6 . C11 . Ru1 . 71.44(15) yes
C10 . C11 . Ru1 . 127.2(2) yes
C12 . C11 . Ru1 . 67.84(16) yes
C11 . C12 . C4 . 107.8(3) yes
C11 . C12 . Ru1 . 75.14(16) yes
C4 . C12 . Ru1 . 71.12(16) yes
C11 . C12 . H121 . 125.7 no
C4 . C12 . H121 . 126.5 no
Ru1 . C12 . H121 . 119.8 no
C12 . Ru1 . C4 . 37.46(11) yes
C12 . Ru1 . C6 . 61.80(11) yes
C4 . Ru1 . C6 . 61.40(11) yes
C12 . Ru1 . C5 . 63.09(11) yes
C4 . Ru1 . C5 . 37.60(11) yes
C6 . Ru1 . C5 . 36.92(11) yes
C12 . Ru1 . C11 . 37.02(11) yes
C4 . Ru1 . C11 . 61.42(11) yes
C6 . Ru1 . C11 . 36.37(10) yes
C5 . Ru1 . C11 . 61.82(11) yes
C12 . Ru1 . C2 . 98.68(12) yes
C4 . Ru1 . C2 . 133.00(12) yes
C6 . Ru1 . C2 . 122.14(11) yes
C5 . Ru1 . C2 . 156.15(12) yes
C11 . Ru1 . C2 . 94.33(11) yes
C12 . Ru1 . C3 . 156.57(13) yes
C4 . Ru1 . C3 . 133.78(12) yes
C6 . Ru1 . C3 . 94.78(11) yes
C5 . Ru1 . C3 . 99.30(12) yes
C11 . Ru1 . C3 . 122.24(12) yes
C12 . Ru1 . C1 . 110.28(13) yes
C4 . Ru1 . C1 . 91.67(13) yes
C6 . Ru1 . C1 . 145.76(12) yes
C5 . Ru1 . C1 . 108.86(12) yes
C11 . Ru1 . C1 . 147.31(12) yes
C2 . Ru1 . C3 . 93.13(12) yes
C2 . Ru1 . C1 . 91.43(13) yes
C3 . Ru1 . C1 . 89.45(13) yes

loop_
_geom_bond_atom_site_label_1
_geom_bond_site_symmetry_1
_geom_bond_atom_site_label_2
_geom_bond_site_symmetry_2
_geom_bond_distance
_geom_bond_publ_flag
F1 . B1 . 1.376(5) yes
F2 . B1 . 1.368(5) yes
F3 . B1 . 1.374(4) yes
F4 . B1 . 1.367(5) yes
C1 . O1 . 1.134(4) yes
C1 . Ru1 . 1.891(3) yes
C2 . O2 . 1.115(4) yes
C2 . Ru1 . 1.955(3) yes
C3 . O3 . 1.124(4) yes
C3 . Ru1 . 1.943(3) yes
C4 . C5 . 1.426(4) yes
C4 . C12 . 1.425(4) yes
C4 . Ru1 . 2.217(3) yes
C4 . H41 . 0.943 no
C5 . C6 . 1.433(4) yes
C5 . Ru1 . 2.209(3) yes
C5 . H51 . 0.943 no
C6 . C7 . 1.424(4) yes
C6 . C11 . 1.444(4) yes
C6 . Ru1 . 2.308(3) yes
C7 . C8 . 1.360(5) yes
C7 . H71 . 0.942 no
C8 . C9 . 1.420(5) yes
C8 . H81 . 0.940 no
C9 . C10 . 1.359(5) yes
C9 . H91 . 0.943 no
C10 . C11 . 1.415(4) yes
C10 . H101 . 0.949 no
C11 . C12 . 1.444(4) yes
C11 . Ru1 . 2.318(3) yes
C12 . Ru1 . 2.221(3) yes
C12 . H121 . 0.941 no
